data_7001501
loop_
_publ_author_name
'Perera, Eranda'
'Basu, Partha'

_publ_section_title
;
 Synthesis, characterization and structure of a low coordinate
 desoxomolybdenum cluster stabilized by a dithione ligand
;
_journal_issue 25
_journal_name_full 'Dalton Transactions'
_journal_page_first 5023
_journal_page_last 5028
_journal_paper_doi 10.1039/b904113c
_journal_year 2009
_chemical_formula_moiety C40H72Mo4N8S8C4H6N2B4F16
_chemical_formula_sum 'C44 H78 B4 F16 Mo4 N10 S8'
_chemical_formula_weight 1734.64
_chemical_name_systematic
;
?
;
_space_group_IT_number 2
_symmetry_cell_setting triclinic
_symmetry_space_group_name_Hall '-P 1'
_symmetry_space_group_name_H-M 'P -1'
_atom_sites_solution_hydrogens geom
_atom_sites_solution_primary direct
_atom_sites_solution_secondary difmap
_audit_creation_method SHELXL-97
_cell_angle_alpha 88.556(2)
_cell_angle_beta 79.629(2)
_cell_angle_gamma 83.0930(10)
_cell_formula_units_Z 1
_cell_length_a 9.7098(10)
_cell_length_b 12.6842(13)
_cell_length_c 13.9239(14)
_cell_measurement_reflns_used 8013
_cell_measurement_temperature 296(2)
_cell_measurement_theta_max 50.38
_cell_measurement_theta_min 4.39
_cell_volume 1674.6(3)
_computing_cell_refinement 'Bruker SAINT'
_computing_data_collection 'Bruker SMART'
_computing_data_reduction 'Bruker SAINT'
_computing_molecular_graphics 'Bruker SHELXTL'
_computing_publication_material 'Bruker SHELXTL'
_computing_structure_refinement 'SHELXL-97 (Sheldrick, 1997)'
_computing_structure_solution 'SHELXS-97 (Sheldrick, 1990)'
_diffrn_ambient_temperature 150(2)
_diffrn_measured_fraction_theta_full 0.990
_diffrn_measured_fraction_theta_max 0.990
_diffrn_measurement_device_type 'Bruker smart Apex2'
_diffrn_measurement_method 'phi and omega scans'
_diffrn_radiation_monochromator graphite
_diffrn_radiation_source 'fine-focus sealed tube'
_diffrn_radiation_type MoK\a
_diffrn_radiation_wavelength 0.71073
_diffrn_reflns_av_R_equivalents 0.0222
_diffrn_reflns_av_sigmaI/netI 0.0275
_diffrn_reflns_limit_h_max 11
_diffrn_reflns_limit_h_min -11
_diffrn_reflns_limit_k_max 15
_diffrn_reflns_limit_k_min -15
_diffrn_reflns_limit_l_max 16
_diffrn_reflns_limit_l_min -16
_diffrn_reflns_number 15774
_diffrn_reflns_theta_full 25.56
_diffrn_reflns_theta_max 25.56
_diffrn_reflns_theta_min 1.49
_exptl_absorpt_coefficient_mu 1.066
_exptl_absorpt_correction_T_max 0.923
_exptl_absorpt_correction_T_min 0.664
_exptl_absorpt_correction_type empirical
_exptl_absorpt_process_details SADABS
_exptl_crystal_colour Bronze
_exptl_crystal_density_diffrn 1.720
_exptl_crystal_density_method 'not measured'
_exptl_crystal_description Plates
_exptl_crystal_F_000 872
_exptl_crystal_size_max 0.47
_exptl_crystal_size_mid 0.22
_exptl_crystal_size_min 0.03
_refine_diff_density_max 1.214
_refine_diff_density_min -1.004
_refine_diff_density_rms 0.170
_refine_ls_extinction_method none
_refine_ls_goodness_of_fit_ref 1.085
_refine_ls_matrix_type full
_refine_ls_number_parameters 397
_refine_ls_number_reflns 6216
_refine_ls_number_restraints 0
_refine_ls_restrained_S_all 1.085
_refine_ls_R_factor_all 0.0510
_refine_ls_R_factor_gt 0.0459
_refine_ls_shift/su_max 0.000
_refine_ls_shift/su_mean 0.000
_refine_ls_structure_factor_coef Fsqd
_refine_ls_weighting_details 'calc w=1/[\s^2^(Fo^2^)+(0.0667P)^2^+8.2823P] where P=(Fo^2^+2Fc^2^)/3'
_refine_ls_weighting_scheme calc
_refine_ls_wR_factor_gt 0.1318
_refine_ls_wR_factor_ref 0.1397
_reflns_number_gt 5582
_reflns_number_total 6216
_reflns_threshold_expression >2sigma(I)
_cod_data_source_file b904113c.txt
_cod_data_source_block test_0m
_cod_depositor_comments
;
The following automatic conversions were performed:
'_symmetry_cell_setting' value 'Triclinic' changed to 'triclinic'
according to '/home/saulius/struct/CIF-dictionaries/cif_core.dic'
dictionary named 'cif_core.dic' version 2.4.1 from 2010-06-29.

Automatic conversion script
Id: cif_fix_enum 1527 2010-12-29 10:47:43Z saulius 
;
_cod_original_sg_symbol_H-M P-1
_cod_database_code 7001501

loop_
_symmetry_equiv_pos_as_xyz
'x, y, z'
'-x, -y, -z'

loop_
_atom_site_label
_atom_site_type_symbol
_atom_site_fract_x
_atom_site_fract_y
_atom_site_fract_z
_atom_site_U_iso_or_equiv
_atom_site_adp_type
_atom_site_occupancy
_atom_site_symmetry_multiplicity
_atom_site_calc_flag
_atom_site_refinement_flags
_atom_site_disorder_assembly
_atom_site_disorder_group
Mo1 Mo 0.44066(4) 0.18284(3) 0.08275(3) 0.02388(13) Uani 1 1 d . . .
Mo2 Mo 0.42459(4) -0.04603(3) 0.14465(3) 0.02716(14) Uani 1 1 d . . .
S1 S 0.53903(13) 0.23850(10) -0.08000(9) 0.0261(3) Uani 1 1 d . . .
S2 S 0.21898(13) 0.08982(10) 0.15564(10) 0.0304(3) Uani 1 1 d . . .
S3 S 0.48051(13) 0.18037(11) 0.25328(10) 0.0318(3) Uani 1 1 d . . .
S4 S 0.68811(15) -0.06836(11) 0.12589(12) 0.0383(3) Uani 1 1 d . . .
N2 N 0.0683(4) 0.1838(3) 0.3141(3) 0.0297(9) Uani 1 1 d . . .
C4 C 0.0491(6) 0.2304(5) 0.4113(4) 0.0350(12) Uani 1 1 d . . .
H4A H -0.0474 0.2285 0.4445 0.042 Uiso 1 1 calc R . .
H4B H 0.0679 0.3040 0.4057 0.042 Uiso 1 1 calc R . .
N1 N 0.2940(5) 0.1688(4) 0.4140(3) 0.0316(10) Uani 1 1 d . . .
C10 C 0.1956(5) 0.1491(4) 0.2676(4) 0.0261(10) Uani 1 1 d . . .
C3 C -0.1249(6) 0.0751(5) 0.3179(5) 0.0456(15) Uani 1 1 d . . .
H3A H -0.0523 0.0159 0.3124 0.068 Uiso 1 1 calc R . .
H3B H -0.1977 0.0594 0.2839 0.068 Uiso 1 1 calc R . .
H3C H -0.1641 0.0878 0.3855 0.068 Uiso 1 1 calc R . .
C5 C 0.1481(6) 0.1688(5) 0.4682(4) 0.0385(13) Uani 1 1 d . . .
H5A H 0.1394 0.2007 0.5319 0.046 Uiso 1 1 calc R . .
H5B H 0.1252 0.0964 0.4775 0.046 Uiso 1 1 calc R . .
C9 C 0.3186(5) 0.1660(4) 0.3181(4) 0.0274(11) Uani 1 1 d . . .
C6 C 0.4062(6) 0.1748(5) 0.4730(4) 0.0348(12) Uani 1 1 d . . .
H6 H 0.4959 0.1453 0.4336 0.042 Uiso 1 1 calc R . .
C2 C -0.0622(6) 0.1739(5) 0.2730(4) 0.0355(12) Uani 1 1 d . . .
H2 H -0.0354 0.1638 0.2022 0.043 Uiso 1 1 calc R . .
C7 C 0.4167(7) 0.2904(5) 0.4929(5) 0.0471(15) Uani 1 1 d . . .
H7A H 0.4391 0.3273 0.4320 0.071 Uiso 1 1 calc R . .
H7B H 0.4894 0.2946 0.5306 0.071 Uiso 1 1 calc R . .
H7C H 0.3282 0.3224 0.5285 0.071 Uiso 1 1 calc R . .
C8 C 0.3817(7) 0.1085(6) 0.5646(5) 0.0504(17) Uani 1 1 d . . .
H8A H 0.3057 0.1438 0.6106 0.076 Uiso 1 1 calc R . .
H8B H 0.4658 0.0990 0.5925 0.076 Uiso 1 1 calc R . .
H8C H 0.3580 0.0404 0.5488 0.076 Uiso 1 1 calc R . .
C1 C -0.1657(6) 0.2740(5) 0.2923(5) 0.0450(15) Uani 1 1 d . . .
H1A H -0.2081 0.2769 0.3602 0.068 Uiso 1 1 calc R . .
H1B H -0.2378 0.2733 0.2534 0.068 Uiso 1 1 calc R . .
H1C H -0.1168 0.3352 0.2756 0.068 Uiso 1 1 calc R . .
C11 C 0.3825(5) 0.2746(4) -0.1206(4) 0.0263(10) Uani 1 1 d . . .
C12 C 0.7307(5) -0.2001(4) 0.1101(4) 0.0283(11) Uani 1 1 d . . .
N5 N 0.3557(5) 0.3673(3) -0.1610(3) 0.0304(9) Uani 1 1 d . . .
N4 N 0.8631(5) -0.2460(4) 0.0926(3) 0.0309(10) Uani 1 1 d . . .
C13 C 0.2130(6) 0.3974(5) -0.1853(4) 0.0347(12) Uani 1 1 d . . .
H24A H 0.2057 0.3637 -0.2456 0.042 Uiso 1 1 calc R . .
H24B H 0.1964 0.4738 -0.1938 0.042 Uiso 1 1 calc R . .
C14 C 0.8931(6) -0.3620(4) 0.1034(4) 0.0340(12) Uani 1 1 d . . .
H19A H 0.9874 -0.3801 0.1174 0.041 Uiso 1 1 calc R . .
H19B H 0.8873 -0.3971 0.0434 0.041 Uiso 1 1 calc R . .
C15 C 0.4551(6) 0.4495(4) -0.1784(4) 0.0356(12) Uani 1 1 d . . .
H22 H 0.5476 0.4171 -0.1669 0.043 Uiso 1 1 calc R . .
C16 C 1.1012(7) -0.2374(6) -0.0067(5) 0.0495(16) Uani 1 1 d . . .
H16A H 1.1502 -0.2988 0.0191 0.074 Uiso 1 1 calc R . .
H16B H 1.1666 -0.1877 -0.0308 0.074 Uiso 1 1 calc R . .
H16C H 1.0583 -0.2584 -0.0591 0.074 Uiso 1 1 calc R . .
C20 C 0.4705(7) 0.4868(5) -0.2844(5) 0.0487(16) Uani 1 1 d . . .
H23A H 0.5065 0.4276 -0.3269 0.073 Uiso 1 1 calc R . .
H23B H 0.5344 0.5398 -0.2955 0.073 Uiso 1 1 calc R . .
H23C H 0.3801 0.5166 -0.2976 0.073 Uiso 1 1 calc R . .
C18 C 0.9855(6) -0.1845(5) 0.0749(5) 0.0393(13) Uani 1 1 d . . .
H18 H 0.9541 -0.1130 0.0531 0.047 Uiso 1 1 calc R . .
C19 C 0.4036(7) 0.5396(5) -0.1064(5) 0.0439(14) Uani 1 1 d . . .
H21A H 0.3183 0.5774 -0.1214 0.066 Uiso 1 1 calc R . .
H21B H 0.4743 0.5871 -0.1108 0.066 Uiso 1 1 calc R . .
H21C H 0.3856 0.5111 -0.0414 0.066 Uiso 1 1 calc R . .
C17 C 1.0393(7) -0.1751(6) 0.1703(6) 0.0540(18) Uani 1 1 d . . .
H17A H 0.9641 -0.1432 0.2190 0.081 Uiso 1 1 calc R . .
H17B H 1.1151 -0.1316 0.1601 0.081 Uiso 1 1 calc R . .
H17C H 1.0726 -0.2444 0.1918 0.081 Uiso 1 1 calc R . .
F1 F 0.0401(4) 0.4215(3) 0.1427(3) 0.0482(9) Uani 1 1 d . . .
F4 F 0.2035(4) 0.5325(3) 0.1524(3) 0.0450(8) Uani 1 1 d . . .
F2 F 0.1971(5) 0.3835(3) 0.2461(3) 0.0525(10) Uani 1 1 d . . .
F3 F 0.2697(4) 0.3707(3) 0.0820(3) 0.0478(9) Uani 1 1 d . . .
B1 B 0.1784(7) 0.4276(5) 0.1565(5) 0.0322(13) Uani 1 1 d . . .
F5 F 0.7229(5) 0.1867(5) 0.5301(3) 0.0798(16) Uani 1 1 d . . .
F6 F 0.8858(5) 0.1616(5) 0.6235(4) 0.0844(16) Uani 1 1 d . . .
F7 F 0.6595(7) 0.2154(6) 0.6873(4) 0.115(2) Uani 1 1 d . . .
F8 F 0.7169(8) 0.0541(4) 0.6364(7) 0.137(3) Uani 1 1 d . . .
B2 B 0.7480(7) 0.1536(6) 0.6190(5) 0.0374(14) Uani 1 1 d . . .
C21 C 0.8223(9) 0.4320(7) 0.6046(7) 0.068(2) Uani 1 1 d . . .
H26A H 0.7817 0.5048 0.6038 0.102 Uiso 1 1 calc R . .
H26B H 0.7772 0.3973 0.6618 0.102 Uiso 1 1 calc R . .
H26C H 0.8089 0.3968 0.5473 0.102 Uiso 1 1 calc R . .
C22 C 0.9721(9) 0.4276(7) 0.6060(6) 0.064(2) Uani 1 1 d . . .
N7 N 1.0882(9) 0.4254(9) 0.6072(6) 0.101(3) Uani 1 1 d . . .

loop_
_atom_site_aniso_label
_atom_site_aniso_U_11
_atom_site_aniso_U_22
_atom_site_aniso_U_33
_atom_site_aniso_U_23
_atom_site_aniso_U_13
_atom_site_aniso_U_12
Mo1 0.0217(2) 0.0261(2) 0.0223(2) 0.00347(16) -0.00193(16) -0.00059(16)
Mo2 0.0202(2) 0.0208(2) 0.0375(3) -0.00520(17) -0.00220(18) 0.00589(16)
S1 0.0213(6) 0.0272(6) 0.0294(6) -0.0009(5) -0.0049(5) -0.0008(5)
S2 0.0223(6) 0.0307(6) 0.0379(7) -0.0068(5) -0.0056(5) -0.0002(5)
S3 0.0216(6) 0.0409(7) 0.0330(7) 0.0002(6) -0.0044(5) -0.0052(5)
S4 0.0295(7) 0.0242(6) 0.0626(10) -0.0082(6) -0.0125(6) -0.0010(5)
N2 0.023(2) 0.031(2) 0.033(2) 0.0031(18) -0.0023(18) -0.0007(17)
C4 0.028(3) 0.042(3) 0.031(3) -0.003(2) 0.003(2) -0.002(2)
N1 0.027(2) 0.035(2) 0.033(2) 0.0035(19) -0.0061(19) -0.0046(18)
C10 0.022(2) 0.021(2) 0.033(3) 0.0037(19) -0.002(2) -0.0013(18)
C3 0.030(3) 0.043(3) 0.065(4) -0.013(3) -0.007(3) -0.006(3)
C5 0.028(3) 0.052(4) 0.033(3) 0.003(3) -0.001(2) -0.006(2)
C9 0.026(3) 0.021(2) 0.035(3) 0.001(2) -0.006(2) 0.0005(19)
C6 0.029(3) 0.042(3) 0.035(3) 0.004(2) -0.010(2) -0.004(2)
C2 0.022(3) 0.052(3) 0.032(3) -0.002(2) -0.006(2) 0.000(2)
C7 0.043(4) 0.048(4) 0.054(4) -0.006(3) -0.019(3) -0.004(3)
C8 0.038(3) 0.075(5) 0.041(3) 0.015(3) -0.014(3) -0.010(3)
C1 0.025(3) 0.050(4) 0.058(4) 0.016(3) -0.006(3) 0.002(3)
C11 0.026(3) 0.024(2) 0.027(3) -0.0035(19) -0.002(2) 0.0010(19)
C12 0.026(3) 0.030(3) 0.030(3) -0.002(2) -0.008(2) -0.001(2)
N5 0.026(2) 0.030(2) 0.036(2) 0.0008(18) -0.0093(19) -0.0002(18)
N4 0.024(2) 0.029(2) 0.040(3) -0.0029(19) -0.0074(19) 0.0013(17)
C13 0.032(3) 0.035(3) 0.040(3) 0.003(2) -0.014(2) -0.001(2)
C14 0.026(3) 0.030(3) 0.047(3) -0.004(2) -0.010(2) 0.003(2)
C15 0.030(3) 0.030(3) 0.046(3) 0.006(2) -0.006(2) -0.003(2)
C16 0.031(3) 0.065(4) 0.051(4) 0.003(3) -0.004(3) -0.006(3)
C20 0.047(4) 0.049(4) 0.045(4) 0.010(3) 0.004(3) -0.005(3)
C18 0.025(3) 0.033(3) 0.060(4) 0.001(3) -0.009(3) -0.003(2)
C19 0.049(4) 0.035(3) 0.049(4) 0.000(3) -0.011(3) -0.012(3)
C17 0.037(3) 0.059(4) 0.070(5) -0.028(4) -0.013(3) -0.008(3)
F1 0.0318(18) 0.0418(19) 0.071(3) -0.0048(17) -0.0068(17) -0.0047(15)
F4 0.043(2) 0.0298(17) 0.064(2) 0.0052(16) -0.0133(17) -0.0069(14)
F2 0.073(3) 0.042(2) 0.040(2) 0.0046(16) -0.0105(18) 0.0015(18)
F3 0.043(2) 0.047(2) 0.046(2) -0.0037(16) 0.0018(16) 0.0115(16)
B1 0.029(3) 0.029(3) 0.035(3) 0.001(2) -0.001(2) 0.000(2)
F5 0.048(2) 0.145(5) 0.041(2) 0.025(3) -0.0061(19) 0.001(3)
F6 0.045(3) 0.148(5) 0.062(3) 0.018(3) -0.012(2) -0.021(3)
F7 0.092(4) 0.169(7) 0.073(4) -0.060(4) 0.024(3) -0.014(4)
F8 0.134(6) 0.051(3) 0.245(9) 0.056(4) -0.082(6) -0.030(3)
B2 0.040(4) 0.044(4) 0.030(3) 0.004(3) -0.009(3) -0.009(3)
C21 0.062(5) 0.059(5) 0.081(6) -0.021(4) -0.007(4) -0.005(4)
C22 0.058(5) 0.080(6) 0.048(4) -0.011(4) -0.010(4) 0.020(4)
N7 0.056(5) 0.181(10) 0.056(4) -0.013(5) -0.011(4) 0.032(5)

loop_
_atom_type_symbol
_atom_type_description
_atom_type_scat_dispersion_real
_atom_type_scat_dispersion_imag
_atom_type_scat_source
C C 0.0033 0.0016 'International Tables Vol C Tables 4.2.6.8 and 6.1.1.4'
H H 0.0000 0.0000 'International Tables Vol C Tables 4.2.6.8 and 6.1.1.4'
B B 0.0013 0.0007 'International Tables Vol C Tables 4.2.6.8 and 6.1.1.4'
N N 0.0061 0.0033 'International Tables Vol C Tables 4.2.6.8 and 6.1.1.4'
F F 0.0171 0.0103 'International Tables Vol C Tables 4.2.6.8 and 6.1.1.4'
S S 0.1246 0.1234 'International Tables Vol C Tables 4.2.6.8 and 6.1.1.4'
Mo Mo -1.6832 0.6857 'International Tables Vol C Tables 4.2.6.8 and 6.1.1.4'

loop_
_geom_angle_atom_site_label_1
_geom_angle_atom_site_label_2
_geom_angle_atom_site_label_3
_geom_angle
_geom_angle_site_symmetry_1
_geom_angle_site_symmetry_3
_geom_angle_publ_flag
S1 Mo1 S3 141.97(5) . . ?
S1 Mo1 S2 133.77(5) . . ?
S3 Mo1 S2 84.26(4) . . ?
S1 Mo1 Mo2 124.18(3) . . ?
S3 Mo1 Mo2 76.36(4) . . ?
S2 Mo1 Mo2 51.17(3) . . ?
S2 Mo2 S4 142.39(5) . . ?
S2 Mo2 S1 130.19(4) . 2_655 ?
S4 Mo2 S1 84.17(4) . 2_655 ?
S2 Mo2 Mo1 55.77(3) . . ?
S4 Mo2 Mo1 87.94(4) . . ?
S1 Mo2 Mo1 143.40(3) 2_655 . ?
C11 S1 Mo1 97.78(18) . . ?
C11 S1 Mo2 95.75(17) . 2_655 ?
Mo1 S1 Mo2 92.09(4) . 2_655 ?
C10 S2 Mo2 107.43(17) . . ?
C10 S2 Mo1 94.47(17) . . ?
Mo2 S2 Mo1 73.06(4) . . ?
C9 S3 Mo1 102.66(19) . . ?
C12 S4 Mo2 103.05(18) . . ?
C10 N2 C4 120.2(5) . . ?
C10 N2 C2 122.6(5) . . ?
C4 N2 C2 117.2(4) . . ?
N2 C4 C5 109.0(5) . . ?
C9 N1 C5 119.8(5) . . ?
C9 N1 C6 123.2(5) . . ?
C5 N1 C6 117.0(4) . . ?
N2 C10 C9 116.6(5) . . ?
N2 C10 S2 120.7(4) . . ?
C9 C10 S2 122.7(4) . . ?
N1 C5 C4 109.0(5) . . ?
N1 C9 C10 117.4(5) . . ?
N1 C9 S3 121.1(4) . . ?
C10 C9 S3 121.4(4) . . ?
N1 C6 C8 111.2(5) . . ?
N1 C6 C7 109.2(5) . . ?
C8 C6 C7 113.3(6) . . ?
N2 C2 C1 110.6(5) . . ?
N2 C2 C3 108.0(5) . . ?
C1 C2 C3 112.4(5) . . ?
N5 C11 C12 117.3(4) . 2_655 ?
N5 C11 S1 121.6(4) . . ?
C12 C11 S1 121.1(4) 2_655 . ?
N4 C12 C11 115.9(4) . 2_655 ?
N4 C12 S4 122.9(4) . . ?
C11 C12 S4 121.1(4) 2_655 . ?
C11 N5 C13 118.6(4) . . ?
C11 N5 C15 124.6(4) . . ?
C13 N5 C15 116.7(4) . . ?
C12 N4 C14 119.8(4) . . ?
C12 N4 C18 122.7(4) . . ?
C14 N4 C18 116.9(4) . . ?
N5 C13 C14 108.2(4) . 2_655 ?
N4 C14 C13 108.2(4) . 2_655 ?
N5 C15 C19 109.4(5) . . ?
N5 C15 C20 109.6(5) . . ?
C19 C15 C20 112.7(5) . . ?
N4 C18 C17 109.1(5) . . ?
N4 C18 C16 110.2(5) . . ?
C17 C18 C16 112.2(5) . . ?
F4 B1 F2 110.3(5) . . ?
F4 B1 F3 109.9(5) . . ?
F2 B1 F3 109.6(5) . . ?
F4 B1 F1 109.2(5) . . ?
F2 B1 F1 109.8(5) . . ?
F3 B1 F1 108.0(5) . . ?
F8 B2 F5 110.7(7) . . ?
F8 B2 F7 106.4(7) . . ?
F5 B2 F7 108.1(6) . . ?
F8 B2 F6 111.5(6) . . ?
F5 B2 F6 109.0(5) . . ?
F7 B2 F6 111.2(6) . . ?
N7 C22 C21 179.2(11) . . ?

loop_
_geom_bond_atom_site_label_1
_geom_bond_atom_site_label_2
_geom_bond_distance
_geom_bond_site_symmetry_2
_geom_bond_publ_flag
Mo1 S1 2.4183(13) . ?
Mo1 S3 2.4724(14) . ?
Mo1 S2 2.6114(14) . ?
Mo1 Mo2 3.0214(7) . ?
Mo2 S2 2.4605(13) . ?
Mo2 S4 2.5068(15) . ?
Mo2 S1 2.5854(13) 2_655 ?
S1 C11 1.723(5) . ?
S1 Mo2 2.5854(13) 2_655 ?
S2 C10 1.714(5) . ?
S3 C9 1.694(5) . ?
S4 C12 1.683(5) . ?
N2 C10 1.317(7) . ?
N2 C4 1.463(7) . ?
N2 C2 1.501(7) . ?
C4 C5 1.492(8) . ?
N1 C9 1.314(7) . ?
N1 C5 1.480(7) . ?
N1 C6 1.487(7) . ?
C10 C9 1.529(7) . ?
C3 C2 1.529(9) . ?
C6 C8 1.508(8) . ?
C6 C7 1.518(9) . ?
C2 C1 1.520(8) . ?
C11 N5 1.308(7) . ?
C11 C12 1.519(7) 2_655 ?
C12 N4 1.328(7) . ?
C12 C11 1.519(7) 2_655 ?
N5 C13 1.488(7) . ?
N5 C15 1.491(7) . ?
N4 C14 1.475(7) . ?
N4 C18 1.480(7) . ?
C13 C14 1.492(8) 2_655 ?
C14 C13 1.492(8) 2_655 ?
C15 C19 1.517(8) . ?
C15 C20 1.526(9) . ?
C16 C18 1.549(9) . ?
C18 C17 1.525(9) . ?
F1 B1 1.401(7) . ?
F4 B1 1.379(7) . ?
F2 B1 1.387(7) . ?
F3 B1 1.391(7) . ?
F5 B2 1.351(8) . ?
F6 B2 1.368(8) . ?
F7 B2 1.356(9) . ?
F8 B2 1.338(9) . ?
C21 C22 1.453(12) . ?
C22 N7 1.127(11) . ?
